data_2021787
loop_
_publ_author_name
'Laval, Jean-Paul'
'Taoudi, Abdelkrim'

_publ_section_title
;
 Ba~4~YZr~3~F~23~ and Ba~4~LnZr~3~F~23~: a new noncentrosymmetric
 potential host structure type for optical devices
;
_journal_coeditor_code KU3252
_journal_issue 11
_journal_name_full 'Acta Crystallographica Section C'
_journal_page_first
;
;
_journal_paper_doi 10.1107/S2053229619013081
_journal_volume 75
_journal_year 2019
_chemical_absolute_configuration ad
_chemical_formula_iupac 'Ba4 Y1 Zr3 F23'
_chemical_formula_sum 'Ba4 F23 Y Zr3'
_chemical_formula_weight 1348.93
_chemical_name_systematic
;
Barium yttrium fluoridozirconate
;
_space_group_IT_number 33
_space_group_name_Hall 'P -2ac -2n'
_space_group_name_H-M_alt 'P n 21 a'
_symmetry_cell_setting orthorhombic
_symmetry_space_group_name_Hall 'P -2ac -2n'
_symmetry_space_group_name_H-M 'P n 21 a'
_atom_sites_solution_primary direct
_atom_sites_solution_secondary difmap
_audit_creation_method 'WinGX routine CIF_UPDATE'
_cell_angle_alpha 90
_cell_angle_beta 90
_cell_angle_gamma 90
_cell_formula_units_Z 4
_cell_length_a 19.564(8)
_cell_length_b 5.397(2)
_cell_length_c 17.161(7)
_cell_measurement_reflns_used 23945
_cell_measurement_temperature 293(2)
_cell_measurement_theta_max 27.509
_cell_measurement_theta_min 4.864
_cell_volume 1812.0(12)
_computing_cell_refinement
;
DIRAX/LSQ (Duisenberg, 1992)
;
_computing_data_collection
;
COLLECT (Bruker--Nonius, 2004)
;
_computing_data_reduction
;
EvalCCD (Duisenberg <i>et al.</i>,  2003)
;
_computing_molecular_graphics
;
DIAMOND (Brandenburg, 1999)
;
_computing_publication_material
;
WinGX (Farrugia, 2012)
;
_computing_structure_refinement
;
SHELXL2018 (Sheldrick, 2015)
;
_computing_structure_solution
;
SHELXS96 (Sheldrick, 2008)
;
_diffrn_ambient_temperature 293(2)
_diffrn_detector_area_resol_mean 9
_diffrn_measured_fraction_theta_full 0.989
_diffrn_measured_fraction_theta_max 0.991
_diffrn_measurement_device_type KappaCCD
_diffrn_measurement_method CCD
_diffrn_radiation_monochromator 'horizontally mounted graphite crystal'
_diffrn_radiation_type MoK\a
_diffrn_radiation_wavelength 0.7107
_diffrn_reflns_av_R_equivalents 0.0494
_diffrn_reflns_av_unetI/netI 0.0404
_diffrn_reflns_limit_h_max 25
_diffrn_reflns_limit_h_min -25
_diffrn_reflns_limit_k_max 7
_diffrn_reflns_limit_k_min -7
_diffrn_reflns_limit_l_max 22
_diffrn_reflns_limit_l_min -22
_diffrn_reflns_number 23945
_diffrn_reflns_theta_full 25.241
_diffrn_reflns_theta_max 27.509
_diffrn_reflns_theta_min 4.864
_exptl_absorpt_coefficient_mu 13.575
_exptl_absorpt_correction_T_max 0.746
_exptl_absorpt_correction_T_min 0.647
_exptl_absorpt_correction_type multi-scan
_exptl_absorpt_process_details
;
(SADABS; Bruker, 2004)
;
_exptl_crystal_colour colourless
_exptl_crystal_density_diffrn 4.945
_exptl_crystal_description prismatic
_exptl_crystal_F_000 2360
_exptl_crystal_size_max 0.04
_exptl_crystal_size_mid 0.03
_exptl_crystal_size_min 0.020
_refine_diff_density_max 0.933
_refine_diff_density_min -0.889
_refine_ls_abs_structure_details
;
 Refined as an inversion twin.
;
_refine_ls_abs_structure_Flack 0.573(13)
_refine_ls_extinction_method none
_refine_ls_goodness_of_fit_ref 1.031
_refine_ls_hydrogen_treatment undef
_refine_ls_matrix_type full
_refine_ls_number_parameters 281
_refine_ls_number_reflns 4111
_refine_ls_number_restraints 1
_refine_ls_restrained_S_all 1.031
_refine_ls_R_factor_all 0.0413
_refine_ls_R_factor_gt 0.0281
_refine_ls_shift/su_max 0
_refine_ls_shift/su_mean 0
_refine_ls_structure_factor_coef Fsqd
_refine_ls_weighting_details 'w=1/[\s^2^(Fo^2^)+(0.0101P)^2^+4.1573P] where P=(Fo^2^+2Fc^2^)/3'
_refine_ls_weighting_scheme calc
_refine_ls_wR_factor_gt 0.0384
_refine_ls_wR_factor_ref 0.041
_reflns_number_gt 3530
_reflns_number_total 4111
_reflns_threshold_expression 'I > 2\s(I)'
_cod_data_source_file ku3252sup1.cif
_cod_data_source_block I
_cod_original_sg_symbol_H-M Pn21a
_cod_original_formula_sum 'Ba4 F23 Y1 Zr3'
_cod_database_code 2021787

loop_
_space_group_symop_operation_xyz
'x, y, z'
'-x+1/2, y+1/2, z+1/2'
'x+1/2, y, -z+1/2'
'-x, y+1/2, -z'

loop_
_atom_site_type_symbol
_atom_site_label
_atom_site_fract_x
_atom_site_fract_y
_atom_site_fract_z
_atom_site_U_iso_or_equiv
_atom_site_adp_type
_atom_site_calc_flag
_atom_site_occupancy
Ba Ba1 0.23441(2) 0.25009(16) 0.21956(3) 0.01424(13) Uani d 1
Ba Ba2 -0.02884(3) 0.24657(16) 0.10428(3) 0.01530(13) Uani d 1
Ba Ba3 0.42698(3) 0.28326(14) 0.06632(3) 0.01350(13) Uani d 1
Ba Ba4 0.21400(2) 0.25730(17) -0.04902(3) 0.01424(12) Uani d 1
Y Y -0.07103(4) 0.2860(2) 0.71796(5) 0.0104(2) Uani d 1
Zr Zr1 0.12902(4) 0.2856(2) 0.41414(5) 0.0092(2) Uani d 1
Zr Zr2 0.11525(4) 0.2449(2) 0.74857(5) 0.00930(18) Uani d 1
Zr Zr3 0.37125(4) 0.2491(2) 0.59028(4) 0.00955(18) Uani d 1
F F1 0.0573(2) 0.2660(16) 0.5076(3) 0.0191(11) Uani d 1
F F2 0.2946(4) -0.0022(13) 0.5842(5) 0.018(2) Uani d 1
F F3 0.1693(4) 0.0204(13) 0.4816(5) 0.0165(19) Uani d 1
F F4 0.1698(4) 0.5196(14) 0.4953(5) 0.0168(19) Uani d 1
F F5 0.2994(4) 0.5145(13) 0.5890(5) 0.019(2) Uani d 1
F F6 0.3308(3) 0.2123(14) 0.7045(3) 0.0226(17) Uani d 1
F F7 0.3435(3) 0.2771(19) 0.4718(3) 0.0259(14) Uani d 1
F F8 0.1592(4) 0.0392(13) 0.6639(5) 0.0213(19) Uani d 1
F F9 0.0954(3) 0.3063(15) 0.8651(3) 0.0307(18) Uani d 1
F F10 0.1419(4) 0.5182(12) 0.6739(5) 0.022(2) Uani d 1
F F11 0.0421(3) 0.0824(11) 0.3754(3) 0.0176(14) Uani d 1
F F12 0.1598(3) -0.0175(11) 0.3359(3) 0.0186(14) Uani d 1
F F13 0.0303(3) 0.4801(11) 0.7528(4) 0.0189(15) Uani d 1
F F14 0.4509(4) 0.4257(13) 0.5380(4) 0.0306(17) Uani d 1
F F15 0.0689(3) 0.6130(12) 0.4079(3) 0.0240(15) Uani d 1
F F16 0.2079(3) 0.3373(12) 0.7902(3) 0.0286(18) Uani d 1
F F17 0.1134(3) 0.4026(11) 0.2973(3) 0.0204(14) Uani d 1
F F18 0.0311(3) 0.0651(12) 0.6993(4) 0.0236(16) Uani d 1
F F19 0.4505(3) 0.1041(11) 0.6657(3) 0.0194(14) Uani d 1
F F20 0.1312(3) -0.0892(12) 0.8013(4) 0.0287(16) Uani d 1
F F21 0.4176(4) -0.0447(12) 0.5312(4) 0.0276(17) Uani d 1
F F22 0.2235(3) 0.3816(12) 0.3724(4) 0.0277(17) Uani d 1
F F23 0.4081(3) 0.5416(11) 0.6753(4) 0.0203(15) Uani d 1

loop_
_atom_site_aniso_label
_atom_site_aniso_U_11
_atom_site_aniso_U_22
_atom_site_aniso_U_33
_atom_site_aniso_U_12
_atom_site_aniso_U_13
_atom_site_aniso_U_23
Ba1 0.0139(3) 0.0175(3) 0.0113(2) 0.0025(4) 0.0011(2) 0.0004(4)
Ba2 0.0145(3) 0.0174(3) 0.0140(3) -0.0013(4) -0.0005(2) 0.0007(4)
Ba3 0.0120(2) 0.0167(3) 0.0119(2) 0.0012(4) -0.0010(2) 0.0002(3)
Ba4 0.0138(3) 0.0169(3) 0.0121(3) 0.0011(5) -0.0018(2) -0.0012(4)
Y 0.0092(4) 0.0131(6) 0.0088(4) -0.0007(5) 0.0000(3) -0.0008(6)
Zr1 0.0079(4) 0.0108(5) 0.0090(4) 0.0002(5) 0.0009(3) 0.0005(5)
Zr2 0.0082(4) 0.0116(5) 0.0080(4) 0.0007(6) -0.0004(3) -0.0003(6)
Zr3 0.0113(4) 0.0101(5) 0.0073(4) 0.0003(6) 0.0005(3) -0.0007(6)
F1 0.018(3) 0.023(3) 0.016(2) 0.003(5) 0.005(2) 0.001(4)
F2 0.024(5) 0.021(4) 0.008(5) -0.008(3) 0.005(4) -0.005(3)
F3 0.013(4) 0.014(4) 0.022(5) 0.006(3) 0.005(3) 0.004(3)
F4 0.020(5) 0.013(4) 0.017(4) 0.001(3) 0.003(3) -0.007(3)
F5 0.020(5) 0.017(4) 0.020(5) 0.005(3) -0.001(4) -0.002(3)
F6 0.018(3) 0.039(5) 0.011(3) -0.007(3) 0.000(2) 0.000(3)
F7 0.027(3) 0.040(4) 0.010(3) 0.007(5) -0.003(2) 0.001(5)
F8 0.025(4) 0.021(4) 0.018(4) 0.005(3) -0.001(3) -0.003(3)
F9 0.026(3) 0.053(5) 0.013(3) 0.018(4) 0.001(2) 0.000(4)
F10 0.029(5) 0.019(4) 0.019(5) -0.004(3) 0.001(4) 0.010(3)
F11 0.008(3) 0.022(3) 0.022(4) 0.001(3) 0.003(3) -0.008(3)
F12 0.013(3) 0.019(3) 0.023(4) 0.001(3) 0.003(3) -0.006(3)
F13 0.010(3) 0.017(3) 0.030(4) -0.001(3) -0.005(3) -0.002(3)
F14 0.035(4) 0.037(4) 0.020(4) -0.020(3) 0.008(3) -0.003(3)
F15 0.031(4) 0.029(4) 0.013(3) 0.012(3) -0.001(3) 0.004(3)
F16 0.015(3) 0.047(5) 0.024(3) -0.013(3) -0.013(3) 0.011(3)
F17 0.030(4) 0.018(3) 0.013(3) 0.009(3) 0.004(3) -0.002(3)
F18 0.015(3) 0.023(4) 0.032(4) 0.004(3) -0.003(3) -0.012(3)
F19 0.025(4) 0.018(3) 0.015(3) 0.009(3) 0.002(3) -0.001(3)
F20 0.043(4) 0.020(4) 0.024(4) 0.000(3) -0.002(3) 0.008(3)
F21 0.032(4) 0.033(4) 0.018(4) 0.019(3) -0.006(3) -0.008(3)
F22 0.019(3) 0.043(4) 0.021(3) -0.012(3) 0.007(3) -0.012(3)
F23 0.023(4) 0.016(4) 0.022(4) -0.003(3) 0.000(3) -0.002(3)

loop_
_atom_type_symbol
_atom_type_description
_atom_type_scat_dispersion_real
_atom_type_scat_dispersion_imag
_atom_type_scat_source
Ba Ba -0.3244 2.2819 'International Tables Vol C Tables 4.2.6.8 and 6.1.1.4'
Zr Zr -2.9673 0.5597 'International Tables Vol C Tables 4.2.6.8 and 6.1.1.4'
Y Y -2.7962 3.5667 'International Tables Vol C Tables 4.2.6.8 and 6.1.1.4'
F F 0.0171 0.0103 'International Tables Vol C Tables 4.2.6.8 and 6.1.1.4'

loop_
_geom_angle_atom_site_label_1
_geom_angle_atom_site_label_2
_geom_angle_atom_site_label_3
_geom_angle_site_symmetry_1
_geom_angle_site_symmetry_3
_geom_angle
F5 Ba1 F22 2_544 . 156.3(2)
F5 Ba1 F2 2_544 2_554 57.83(15)
F22 Ba1 F2 . 2_554 132.3(2)
F5 Ba1 F8 2_544 2_554 99.5(2)
F22 Ba1 F8 . 2_554 104.1(2)
F2 Ba1 F8 2_554 2_554 65.7(2)
F5 Ba1 F16 2_544 2_544 94.9(2)
F22 Ba1 F16 . 2_544 79.67(19)
F2 Ba1 F16 2_554 2_544 147.79(19)
F8 Ba1 F16 2_554 2_544 107.3(2)
F5 Ba1 F6 2_544 2_554 103.51(19)
F22 Ba1 F6 . 2_554 79.75(18)
F2 Ba1 F6 2_554 2_554 52.81(18)
F8 Ba1 F6 2_554 2_554 79.03(19)
F16 Ba1 F6 2_544 2_554 159.38(16)
F5 Ba1 F10 2_544 2_544 76.6(2)
F22 Ba1 F10 . 2_544 116.6(2)
F2 Ba1 F10 2_554 2_544 99.1(2)
F8 Ba1 F10 2_554 2_544 60.79(18)
F16 Ba1 F10 2_544 2_544 54.52(19)
F6 Ba1 F10 2_554 2_544 138.85(18)
F5 Ba1 F17 2_544 . 109.1(2)
F22 Ba1 F17 . . 53.63(17)
F2 Ba1 F17 2_554 . 94.8(2)
F8 Ba1 F17 2_554 . 128.7(2)
F16 Ba1 F17 2_544 . 111.49(16)
F6 Ba1 F17 2_554 . 53.71(16)
F10 Ba1 F17 2_544 . 165.85(19)
F5 Ba1 F12 2_544 . 102.7(2)
F22 Ba1 F12 . . 54.59(18)
F2 Ba1 F12 2_554 . 137.0(2)
F8 Ba1 F12 2_554 . 155.1(2)
F16 Ba1 F12 2_544 . 59.87(16)
F6 Ba1 F12 2_554 . 106.26(16)
F10 Ba1 F12 2_544 . 113.91(19)
F17 Ba1 F12 . . 52.68(17)
F5 Ba1 F20 2_544 2_554 136.5(2)
F22 Ba1 F20 . 2_554 63.82(17)
F2 Ba1 F20 2_554 2_554 115.0(2)
F8 Ba1 F20 2_554 2_554 50.4(2)
F16 Ba1 F20 2_544 2_554 71.49(18)
F6 Ba1 F20 2_554 2_554 100.25(16)
F10 Ba1 F20 2_544 2_554 61.7(2)
F17 Ba1 F20 . 2_554 114.40(17)
F12 Ba1 F20 . 2_554 104.94(17)
F5 Ba1 F23 2_544 2_544 52.9(2)
F22 Ba1 F23 . 2_544 105.03(16)
F2 Ba1 F23 2_554 2_544 77.5(2)
F8 Ba1 F23 2_554 2_544 142.7(2)
F16 Ba1 F23 2_544 2_544 100.43(17)
F6 Ba1 F23 2_554 2_544 83.77(16)
F10 Ba1 F23 2_544 2_544 122.66(19)
F17 Ba1 F23 . 2_544 58.02(17)
F12 Ba1 F23 . 2_544 61.91(17)
F20 Ba1 F23 2_554 2_544 166.83(16)
F5 Ba1 F6 2_544 2_544 52.81(19)
F22 Ba1 F6 . 2_544 106.52(16)
F2 Ba1 F6 2_554 2_544 107.05(18)
F8 Ba1 F6 2_554 2_544 141.90(18)
F16 Ba1 F6 2_544 2_544 57.74(17)
F6 Ba1 F6 2_554 2_544 128.29(18)
F10 Ba1 F6 2_544 2_544 85.24(17)
F17 Ba1 F6 . 2_544 88.18(16)
F12 Ba1 F6 . 2_544 52.56(15)
F20 Ba1 F6 2_554 2_544 129.16(15)
F23 Ba1 F6 2_544 2_544 44.64(14)
F14 Ba2 F14 2_544 3_455 85.81(15)
F14 Ba2 F19 2_544 2_554 108.6(2)
F14 Ba2 F19 3_455 2_554 100.65(19)
F14 Ba2 F20 2_544 4_556 156.6(2)
F14 Ba2 F20 3_455 4_556 108.6(2)
F19 Ba2 F20 2_554 4_556 87.25(19)
F14 Ba2 F21 2_544 2_554 66.8(3)
F14 Ba2 F21 3_455 2_554 63.3(2)
F19 Ba2 F21 2_554 2_554 55.42(18)
F20 Ba2 F21 4_556 2_554 136.0(2)
F14 Ba2 F9 2_544 4_546 77.6(2)
F14 Ba2 F9 3_455 4_546 114.72(18)
F19 Ba2 F9 2_554 4_546 144.55(17)
F20 Ba2 F9 4_556 4_546 79.61(19)
F21 Ba2 F9 2_554 4_546 144.3(2)
F14 Ba2 F7 2_544 3_455 111.1(2)
F14 Ba2 F7 3_455 3_455 54.68(19)
F19 Ba2 F7 2_554 3_455 130.2(2)
F20 Ba2 F7 4_556 3_455 66.77(18)
F21 Ba2 F7 2_554 3_455 117.7(2)
F9 Ba2 F7 4_546 3_455 73.8(2)
F14 Ba2 F13 2_544 4_546 92.7(2)
F14 Ba2 F13 3_455 4_546 167.35(18)
F19 Ba2 F13 2_554 4_546 91.75(18)
F20 Ba2 F13 4_556 4_546 69.17(18)
F21 Ba2 F13 2_554 4_546 127.41(18)
F9 Ba2 F13 4_546 4_546 52.81(16)
F7 Ba2 F13 3_455 4_546 114.81(18)
F14 Ba2 F23 2_544 2_544 56.11(18)
F14 Ba2 F23 3_455 2_544 130.7(2)
F19 Ba2 F23 2_554 2_544 68.97(19)
F20 Ba2 F23 4_556 2_544 118.43(19)
F21 Ba2 F23 2_554 2_544 72.6(2)
F9 Ba2 F23 4_546 2_544 88.60(18)
F7 Ba2 F23 3_455 2_544 160.7(2)
F13 Ba2 F23 4_546 2_544 56.51(17)
F14 Ba2 F21 2_544 3_455 60.7(2)
F14 Ba2 F21 3_455 3_455 54.92(19)
F19 Ba2 F21 2_554 3_455 152.02(18)
F20 Ba2 F21 4_556 3_455 112.02(19)
F21 Ba2 F21 2_554 3_455 97.93(14)
F9 Ba2 F21 4_546 3_455 62.04(17)
F7 Ba2 F21 3_455 3_455 50.4(2)
F13 Ba2 F21 4_546 3_455 113.61(18)
F23 Ba2 F21 2_544 3_455 114.47(17)
F14 Ba2 Zr3 2_544 3_455 85.43(14)
F14 Ba2 Zr3 3_455 3_455 29.54(14)
F19 Ba2 Zr3 2_554 3_455 128.74(13)
F20 Ba2 Zr3 4_556 3_455 98.09(14)
F21 Ba2 Zr3 2_554 3_455 90.29(14)
F9 Ba2 Zr3 4_546 3_455 85.93(11)
F7 Ba2 Zr3 3_455 3_455 32.20(10)
F13 Ba2 Zr3 4_546 3_455 137.83(12)
F23 Ba2 Zr3 2_544 3_455 141.38(12)
F21 Ba2 Zr3 3_455 3_455 32.36(12)
F14 Ba2 Zr2 2_544 4_556 165.51(15)
F14 Ba2 Zr2 3_455 4_556 105.59(17)
F19 Ba2 Zr2 2_554 4_556 61.07(14)
F20 Ba2 Zr2 4_556 4_556 26.87(13)
F21 Ba2 Zr2 2_554 4_556 109.98(14)
F9 Ba2 Zr2 4_546 4_556 104.78(13)
F7 Ba2 Zr2 3_455 4_556 83.13(15)
F13 Ba2 Zr2 4_546 4_556 78.14(13)
F23 Ba2 Zr2 2_544 4_556 109.44(12)
F21 Ba2 Zr2 3_455 4_556 133.22(13)
Zr3 Ba2 Zr2 3_455 4_556 108.92(3)
F4 Ba3 F11 2_544 3 123.3(2)
F4 Ba3 F10 2_544 2_544 71.0(3)
F11 Ba3 F10 3 2_544 87.1(2)
F4 Ba3 F3 2_544 2_554 60.74(15)
F11 Ba3 F3 3 2_554 166.9(2)
F10 Ba3 F3 2_544 2_554 105.7(2)
F4 Ba3 F8 2_544 2_554 96.4(2)
F11 Ba3 F8 3 2_554 119.3(2)
F10 Ba3 F8 2_544 2_554 62.82(17)
F3 Ba3 F8 2_554 2_554 70.3(3)
F4 Ba3 F1 2_544 2_554 114.1(2)
F11 Ba3 F1 3 2_554 114.52(15)
F10 Ba3 F1 2_544 2_554 142.38(19)
F3 Ba3 F1 2_554 2_554 56.23(18)
F8 Ba3 F1 2_554 2_554 79.59(19)
F4 Ba3 F1 2_544 3 114.5(2)
F11 Ba3 F1 3 3 53.39(17)
F10 Ba3 F1 2_544 3 137.3(2)
F3 Ba3 F1 2_554 3 113.6(2)
F8 Ba3 F1 2_554 3 146.8(2)
F1 Ba3 F1 2_554 3 76.88(16)
F4 Ba3 F18 2_544 2_554 148.5(2)
F11 Ba3 F18 3 2_554 71.23(19)
F10 Ba3 F18 2_544 2_554 83.1(2)
F3 Ba3 F18 2_554 2_554 112.2(2)
F8 Ba3 F18 2_554 2_554 54.7(2)
F1 Ba3 F18 2_554 2_554 76.22(17)
F1 Ba3 F18 3 2_554 96.67(17)
F4 Ba3 F15 2_544 2_544 54.3(2)
F11 Ba3 F15 3 2_544 101.48(17)
F10 Ba3 F15 2_544 2_544 119.5(2)
F3 Ba3 F15 2_554 2_544 70.2(2)
F8 Ba3 F15 2_554 2_544 139.0(2)
F1 Ba3 F15 2_554 2_544 87.38(16)
F1 Ba3 F15 3 2_544 62.77(16)
F18 Ba3 F15 2_554 2_544 156.48(17)
F4 Ba3 F1 2_544 2_544 54.47(18)
F11 Ba3 F1 3 2_544 70.28(16)
F10 Ba3 F1 2_544 2_544 77.64(19)
F3 Ba3 F1 2_554 2_544 109.46(18)
F8 Ba3 F1 2_554 2_544 137.65(18)
F1 Ba3 F1 2_554 2_544 137.33(17)
F1 Ba3 F1 3 2_544 74.16(16)
F18 Ba3 F1 2_554 2_544 137.46(17)
F15 Ba3 F1 2_544 2_544 51.53(16)
F4 Ba3 Zr1 2_544 2_544 29.15(17)
F11 Ba3 Zr1 3 2_544 101.91(14)
F10 Ba3 Zr1 2_544 2_544 87.28(17)
F3 Ba3 Zr1 2_554 2_544 76.71(17)
F8 Ba3 Zr1 2_554 2_544 125.55(16)
F1 Ba3 Zr1 2_554 2_544 115.39(11)
F1 Ba3 Zr1 3 2_544 86.03(14)
F18 Ba3 Zr1 2_554 2_544 168.37(14)
F15 Ba3 Zr1 2_544 2_544 32.23(12)
F1 Ba3 Zr1 2_544 2_544 32.77(9)
F4 Ba3 Zr1 2_544 2_554 82.30(18)
F11 Ba3 Zr1 3 2_554 139.43(12)
F10 Ba3 Zr1 2_544 2_554 133.11(16)
F3 Ba3 Zr1 2_554 2_554 28.26(16)
F8 Ba3 Zr1 2_554 2_554 83.50(17)
F1 Ba3 Zr1 2_554 2_554 31.86(9)
F1 Ba3 Zr1 3 2_554 88.63(14)
F18 Ba3 Zr1 2_554 2_554 104.10(14)
F15 Ba3 Zr1 2_544 2_554 66.33(13)
F1 Ba3 Zr1 2_544 2_554 116.80(10)
Zr1 Ba3 Zr1 2_544 2_554 87.23(4)
F2 Ba4 F4 2_554 2_544 92.5(2)
F2 Ba4 F5 2_554 2_544 58.36(15)
F4 Ba4 F5 2_544 2_544 67.0(3)
F2 Ba4 F22 2_554 2_544 145.5(2)
F4 Ba4 F22 2_544 2_544 54.0(2)
F5 Ba4 F22 2_544 2_544 96.6(2)
F2 Ba4 F3 2_554 2_554 68.4(3)
F4 Ba4 F3 2_544 2_554 59.63(15)
F5 Ba4 F3 2_544 2_554 99.4(2)
F22 Ba4 F3 2_544 2_554 96.1(2)
F2 Ba4 F9 2_554 1_554 111.3(2)
F4 Ba4 F9 2_544 1_554 153.7(2)
F5 Ba4 F9 2_544 1_554 115.5(2)
F22 Ba4 F9 2_544 1_554 100.61(19)
F3 Ba4 F9 2_554 1_554 138.8(2)
F2 Ba4 F16 2_554 1_554 141.1(2)
F4 Ba4 F16 2_544 1_554 112.6(2)
F5 Ba4 F16 2_544 1_554 158.4(2)
F22 Ba4 F16 2_544 1_554 69.25(19)
F3 Ba4 F16 2_554 1_554 98.3(2)
F9 Ba4 F16 1_554 1_554 54.72(16)
F2 Ba4 F7 2_554 2_544 108.3(2)
F4 Ba4 F7 2_544 2_544 82.3(2)
F5 Ba4 F7 2_544 2_544 54.14(19)
F22 Ba4 F7 2_544 2_544 64.03(19)
F3 Ba4 F7 2_554 2_544 141.0(2)
F9 Ba4 F7 1_554 2_544 79.8(2)
F16 Ba4 F7 1_554 2_544 104.33(16)
F2 Ba4 F7 2_554 2_554 54.58(19)
F4 Ba4 F7 2_544 2_554 135.34(19)
F5 Ba4 F7 2_544 2_554 107.85(19)
F22 Ba4 F7 2_544 2_554 155.48(17)
F3 Ba4 F7 2_554 2_554 78.9(2)
F9 Ba4 F7 1_554 2_554 70.4(2)
F16 Ba4 F7 1_554 2_554 87.57(16)
F7 Ba4 F7 2_544 2_554 132.71(18)
F2 Ba4 F21 2_554 2_554 52.7(2)
F4 Ba4 F21 2_544 2_554 136.9(2)
F5 Ba4 F21 2_544 2_554 72.5(2)
F22 Ba4 F21 2_544 2_554 147.85(18)
F3 Ba4 F21 2_554 2_554 115.3(2)
F9 Ba4 F21 1_554 2_554 60.53(17)
F16 Ba4 F21 1_554 2_554 110.43(17)
F7 Ba4 F21 2_544 2_554 86.01(17)
F7 Ba4 F21 2_554 2_554 47.56(16)
F2 Ba4 Zr3 2_554 2_554 27.76(16)
F4 Ba4 Zr3 2_544 2_554 120.13(17)
F5 Ba4 Zr3 2_544 2_554 75.85(16)
F22 Ba4 Zr3 2_544 2_554 172.28(14)
F3 Ba4 Zr3 2_554 2_554 83.53(17)
F9 Ba4 Zr3 1_554 2_554 84.49(14)
F16 Ba4 Zr3 1_554 2_554 118.46(14)
F7 Ba4 Zr3 2_544 2_554 111.70(12)
F7 Ba4 Zr3 2_554 2_554 32.00(9)
F21 Ba4 Zr3 2_554 2_554 31.75(11)
F2 Ba4 Zr2 2_554 1_554 137.36(16)
F4 Ba4 Zr2 2_544 1_554 129.99(17)
F5 Ba4 Zr2 2_544 1_554 134.91(16)
F22 Ba4 Zr2 2_544 1_554 76.90(12)
F3 Ba4 Zr2 2_554 1_554 125.54(18)
F9 Ba4 Zr2 1_554 1_554 29.16(11)
F16 Ba4 Zr2 1_554 1_554 28.29(11)
F7 Ba4 Zr2 2_544 1_554 84.39(10)
F7 Ba4 Zr2 2_554 1_554 86.47(9)
F21 Ba4 Zr2 2_554 1_554 89.45(12)
Zr3 Ba4 Zr2 2_554 1_554 109.61(3)
F17 Y F12 4_546 4_556 95.9(2)
F17 Y F19 4_546 3_456 76.8(2)
F12 Y F19 4_556 3_456 135.6(2)
F17 Y F13 4_546 . 139.6(2)
F12 Y F13 4_556 . 123.8(2)
F19 Y F13 3_456 . 79.0(2)
F17 Y F23 4_546 3_456 125.0(2)
F12 Y F23 4_556 3_456 84.7(2)
F19 Y F23 3_456 3_456 66.2(2)
F13 Y F23 . 3_456 71.3(2)
F17 Y F11 4_546 4_556 129.9(2)
F12 Y F11 4_556 4_556 65.1(2)
F19 Y F11 3_456 4_556 149.0(2)
F13 Y F11 . 4_556 70.2(2)
F23 Y F11 3_456 4_556 100.2(2)
F17 Y F18 4_546 . 80.2(2)
F12 Y F18 4_556 . 147.7(2)
F19 Y F18 3_456 . 75.0(2)
F13 Y F18 . . 62.5(2)
F23 Y F18 3_456 . 123.8(2)
F11 Y F18 4_556 . 92.8(2)
F17 Y F15 4_546 4_546 62.2(2)
F12 Y F15 4_556 4_546 79.8(2)
F19 Y F15 3_456 4_546 129.3(2)
F13 Y F15 . 4_546 113.6(2)
F23 Y F15 3_456 4_546 163.7(2)
F11 Y F15 4_556 4_546 68.7(2)
F18 Y F15 . 4_546 70.0(2)
F17 Y F6 4_546 3_456 67.1(2)
F12 Y F6 4_556 3_456 71.5(2)
F19 Y F6 3_456 3_456 65.3(2)
F13 Y F6 . 3_456 128.5(2)
F23 Y F6 3_456 3_456 61.1(2)
F11 Y F6 4_556 3_456 134.2(2)
F18 Y F6 . 3_456 132.9(3)
F15 Y F6 4_546 3_456 117.6(2)
F17 Y Zr3 4_546 3_456 86.42(15)
F12 Y Zr3 4_556 3_456 99.54(15)
F19 Y Zr3 3_456 3_456 37.15(15)
F13 Y Zr3 . 3_456 93.38(17)
F23 Y Zr3 3_456 3_456 40.05(15)
F11 Y Zr3 4_556 3_456 140.01(16)
F18 Y Zr3 . 3_456 112.04(17)
F15 Y Zr3 4_546 3_456 148.19(15)
F6 Y Zr3 3_456 3_456 36.64(12)
F17 Y Zr2 4_546 . 109.02(16)
F12 Y Zr2 4_556 . 148.78(15)
F19 Y Zr2 3_456 . 70.40(16)
F13 Y Zr2 . . 31.41(15)
F23 Y Zr2 3_456 . 95.54(16)
F11 Y Zr2 4_556 . 84.23(14)
F18 Y Zr2 . . 31.61(15)
F15 Y Zr2 4_546 . 95.10(15)
F6 Y Zr2 3_456 . 135.27(13)
Zr3 Y Zr2 3_456 . 100.50(3)
F17 Y Zr1 4_546 4_546 31.06(15)
F12 Y Zr1 4_556 4_546 81.66(16)
F19 Y Zr1 3_456 4_546 106.28(17)
F13 Y Zr1 . 4_546 138.48(16)
F23 Y Zr1 3_456 4_546 149.27(16)
F11 Y Zr1 4_556 4_546 98.84(16)
F18 Y Zr1 . 4_546 78.87(15)
F15 Y Zr1 4_546 4_546 32.28(15)
F6 Y Zr1 3_456 4_546 88.45(16)
Zr3 Y Zr1 3_456 4_546 115.91(4)
Zr2 Y Zr1 . 4_546 110.23(4)
F3 Zr1 F4 . . 83.9(2)
F3 Zr1 F22 . . 91.6(3)
F4 Zr1 F22 . . 74.3(3)
F3 Zr1 F15 . . 147.3(3)
F4 Zr1 F15 . . 74.7(3)
F22 Zr1 F15 . . 105.8(3)
F3 Zr1 F17 . . 144.5(3)
F4 Zr1 F17 . . 121.1(3)
F22 Zr1 F17 . . 74.0(2)
F15 Zr1 F17 . . 68.0(2)
F3 Zr1 F11 . . 97.3(3)
F4 Zr1 F11 . . 147.5(3)
F22 Zr1 F11 . . 137.9(2)
F15 Zr1 F11 . . 88.3(3)
F17 Zr1 F11 . . 75.1(2)
F3 Zr1 F1 . . 77.8(3)
F4 Zr1 F1 . . 77.0(3)
F22 Zr1 F1 . . 150.3(2)
F15 Zr1 F1 . . 73.5(3)
F17 Zr1 F1 . . 129.1(2)
F11 Zr1 F1 . . 71.6(2)
F3 Zr1 F12 . . 73.4(3)
F4 Zr1 F12 . . 140.3(3)
F22 Zr1 F12 . . 74.2(2)
F15 Zr1 F12 . . 137.6(2)
F17 Zr1 F12 . . 71.6(2)
F11 Zr1 F12 . . 69.2(2)
F1 Zr1 F12 . . 127.0(3)
F3 Zr1 Y . 4_556 174.6(2)
F4 Zr1 Y . 4_556 94.9(2)
F22 Zr1 Y . 4_556 82.99(19)
F15 Zr1 Y . 4_556 36.25(16)
F17 Zr1 Y . 4_556 33.03(16)
F11 Zr1 Y . 4_556 86.55(17)
F1 Zr1 Y . 4_556 107.2(2)
F12 Zr1 Y . 4_556 104.60(17)
F3 Zr1 Y . 4_546 87.4(2)
F4 Zr1 Y . 4_546 171.1(2)
F22 Zr1 Y . 4_546 104.29(17)
F15 Zr1 Y . 4_546 113.88(17)
F17 Zr1 Y . 4_546 66.05(17)
F11 Zr1 Y . 4_546 35.80(15)
F1 Zr1 Y . 4_546 102.9(2)
F12 Zr1 Y . 4_546 33.73(15)
Y Zr1 Y 4_556 4_546 93.58(4)
F3 Zr1 Ba3 . 2 102.5(2)
F4 Zr1 Ba3 . 2 39.5(2)
F22 Zr1 Ba3 . 2 108.24(18)
F15 Zr1 Ba3 . 2 46.08(16)
F17 Zr1 Ba3 . 2 112.76(16)
F11 Zr1 Ba3 . 2 109.81(15)
F1 Zr1 Ba3 . 2 49.2(2)
F12 Zr1 Ba3 . 2 175.37(17)
Y Zr1 Ba3 4_556 2 79.73(4)
Y Zr1 Ba3 4_546 2 145.60(3)
F3 Zr1 Ba3 . 2_545 39.7(2)
F4 Zr1 Ba3 . 2_545 94.7(2)
F22 Zr1 Ba3 . 2_545 131.29(19)
F15 Zr1 Ba3 . 2_545 116.98(17)
F17 Zr1 Ba3 . 2_545 142.57(17)
F11 Zr1 Ba3 . 2_545 68.20(17)
F1 Zr1 Ba3 . 2_545 44.0(2)
F12 Zr1 Ba3 . 2_545 88.23(17)
Y Zr1 Ba3 4_556 2_545 145.72(3)
Y Zr1 Ba3 4_546 2_545 79.55(4)
Ba3 Zr1 Ba3 2 2_545 87.23(4)
F16 Zr2 F8 . . 90.5(3)
F16 Zr2 F10 . . 79.2(3)
F8 Zr2 F10 . . 80.5(3)
F16 Zr2 F20 . . 85.6(3)
F8 Zr2 F20 . . 76.6(3)
F10 Zr2 F20 . . 152.4(3)
F16 Zr2 F9 . . 77.6(2)
F8 Zr2 F9 . . 149.9(3)
F10 Zr2 F9 . . 123.1(3)
F20 Zr2 F9 . . 75.0(3)
F16 Zr2 F18 . . 165.7(3)
F8 Zr2 F18 . . 77.8(3)
F10 Zr2 F18 . . 106.6(3)
F20 Zr2 F18 . . 83.7(3)
F9 Zr2 F18 . . 108.6(3)
F16 Zr2 F13 . . 123.6(3)
F8 Zr2 F13 . . 134.1(3)
F10 Zr2 F13 . . 77.5(3)
F20 Zr2 F13 . . 129.9(3)
F9 Zr2 F13 . . 73.7(3)
F18 Zr2 F13 . . 70.7(2)
F16 Zr2 Y . . 157.8(2)
F8 Zr2 Y . . 110.5(2)
F10 Zr2 Y . . 96.9(2)
F20 Zr2 Y . . 105.49(19)
F9 Zr2 Y . . 86.71(15)
F18 Zr2 Y . . 36.11(17)
F13 Zr2 Y . . 35.28(16)
F16 Zr2 Ba4 . 1_556 41.19(17)
F8 Zr2 Ba4 . 1_556 115.5(2)
F10 Zr2 Ba4 . 1_556 114.6(2)
F20 Zr2 Ba4 . 1_556 63.47(18)
F9 Zr2 Ba4 . 1_556 40.70(15)
F18 Zr2 Ba4 . 1_556 138.1(2)
F13 Zr2 Ba4 . 1_556 110.19(18)
Y Zr2 Ba4 . 1_556 127.12(3)
F16 Zr2 Ba1 . 2_545 63.09(19)
F8 Zr2 Ba1 . 2_545 39.8(2)
F10 Zr2 Ba1 . 2_545 102.6(2)
F20 Zr2 Ba1 . 2_545 49.76(19)
F9 Zr2 Ba1 . 2_545 111.45(18)
F18 Zr2 Ba1 . 2_545 102.63(18)
F13 Zr2 Ba1 . 2_545 172.93(17)
Y Zr2 Ba1 . 2_545 138.44(4)
Ba4 Zr2 Ba1 1_556 2_545 76.28(3)
F16 Zr2 Ba1 . 2 38.78(18)
F8 Zr2 Ba1 . 2 88.4(2)
F10 Zr2 Ba1 . 2 40.8(2)
F20 Zr2 Ba1 . 2 122.65(19)
F9 Zr2 Ba1 . 2 98.5(2)
F18 Zr2 Ba1 . 2 146.8(2)
F13 Zr2 Ba1 . 2 99.97(17)
Y Zr2 Ba1 . 2 131.36(4)
Ba4 Zr2 Ba1 1_556 2 75.08(3)
Ba1 Zr2 Ba1 2_545 2 84.27(4)
F16 Zr2 Ba2 . 4_546 108.59(17)
F8 Zr2 Ba2 . 4_546 105.1(2)
F10 Zr2 Ba2 . 4_546 170.1(2)
F20 Zr2 Ba2 . 4_546 37.09(19)
F9 Zr2 Ba2 . 4_546 54.9(2)
F18 Zr2 Ba2 . 4_546 67.4(2)
F13 Zr2 Ba2 . 4_546 92.82(18)
Y Zr2 Ba2 . 4_546 73.56(3)
Ba4 Zr2 Ba2 1_556 4_546 70.73(3)
Ba1 Zr2 Ba2 2_545 4_546 86.64(4)
Ba1 Zr2 Ba2 2 4_546 145.79(2)
F5 Zr3 F2 . . 87.6(2)
F5 Zr3 F14 . . 101.4(3)
F2 Zr3 F14 . . 149.1(3)
F5 Zr3 F21 . . 147.2(3)
F2 Zr3 F21 . . 77.7(3)
F14 Zr3 F21 . . 79.0(3)
F5 Zr3 F7 . . 76.0(4)
F2 Zr3 F7 . . 78.9(3)
F14 Zr3 F7 . . 74.9(3)
F21 Zr3 F7 . . 72.4(3)
F5 Zr3 F6 . . 79.4(3)
F2 Zr3 F6 . . 73.1(3)
F14 Zr3 F6 . . 137.4(3)
F21 Zr3 F6 . . 122.6(3)
F7 Zr3 F6 . . 143.2(2)
F5 Zr3 F19 . . 140.0(3)
F2 Zr3 F19 . . 108.6(3)
F14 Zr3 F19 . . 83.4(3)
F21 Zr3 F19 . . 72.9(2)
F7 Zr3 F19 . . 141.8(2)
F6 Zr3 F19 . . 71.4(2)
F5 Zr3 F23 . . 74.5(3)
F2 Zr3 F23 . . 137.3(3)
F14 Zr3 F23 . . 73.4(2)
F21 Zr3 F23 . . 134.6(2)
F7 Zr3 F23 . . 130.7(3)
F6 Zr3 F23 . . 65.8(2)
F19 Zr3 F23 . . 68.8(2)
F5 Zr3 Y . 3_556 101.3(3)
F2 Zr3 Y . 3_556 109.1(2)
F14 Zr3 Y . 3_556 98.11(19)
F21 Zr3 Y . 3_556 111.17(18)
F7 Zr3 Y . 3_556 171.6(3)
F6 Zr3 Y . 3_556 41.79(14)
F19 Zr3 Y . 3_556 39.14(15)
F23 Zr3 Y . 3_556 41.34(16)
F5 Zr3 Ba2 . 3 110.3(3)
F2 Zr3 Ba2 . 3 109.1(2)
F14 Zr3 Ba2 . 3 40.06(19)
F21 Zr3 Ba2 . 3 50.17(19)
F7 Zr3 Ba2 . 3 45.47(14)
F6 Zr3 Ba2 . 3 169.97(17)
F19 Zr3 Ba2 . 3 98.79(16)
F23 Zr3 Ba2 . 3 113.40(16)
Y Zr3 Ba2 3_556 3 130.65(4)
F5 Zr3 Ba4 . 2_545 100.2(2)
F2 Zr3 Ba4 . 2_545 37.3(2)
F14 Zr3 Ba4 . 2_545 111.86(19)
F21 Zr3 Ba4 . 2_545 51.55(19)
F7 Zr3 Ba4 . 2_545 49.8(3)
F6 Zr3 Ba4 . 2_545 109.81(18)
F19 Zr3 Ba4 . 2_545 114.96(17)
F23 Zr3 Ba4 . 2_545 173.49(16)
Y Zr3 Ba4 3_556 2_545 138.44(4)
Ba2 Zr3 Ba4 3 2_545 71.82(3)
F5 Zr3 Ba4 . 2 38.1(3)
F2 Zr3 Ba4 . 2 96.9(2)
F14 Zr3 Ba4 . 2 74.6(2)
F21 Zr3 Ba4 . 2 114.28(18)
F7 Zr3 Ba4 . 2 43.0(3)
F6 Zr3 Ba4 . 2 117.40(18)
F19 Zr3 Ba4 . 2 154.53(17)
F23 Zr3 Ba4 . 2 92.30(16)
Y Zr3 Ba4 3_556 2 131.29(4)
Ba2 Zr3 Ba4 3 2 72.39(3)
Ba4 Zr3 Ba4 2_545 2 85.58(3)
Zr1 F1 Ba3 . 2_545 104.1(3)
Zr1 F1 Ba3 . 3_455 104.58(17)
Ba3 F1 Ba3 2_545 3_455 106.7(2)
Zr1 F1 Ba3 . 2 98.0(3)
Ba3 F1 Ba3 2_545 2 137.33(17)
Ba3 F1 Ba3 3_455 2 102.2(2)
Zr3 F2 Ba4 . 2_545 115.0(3)
Zr3 F2 Ba1 . 2_545 115.9(4)
Ba4 F2 Ba1 2_545 2_545 118.8(3)
Zr1 F3 Ba3 . 2_545 112.0(3)
Zr1 F3 Ba4 . 2_545 126.0(4)
Ba3 F3 Ba4 2_545 2_545 116.0(3)
Zr1 F4 Ba3 . 2 111.4(3)
Zr1 F4 Ba4 . 2 115.3(3)
Ba3 F4 Ba4 2 2 118.0(3)
Zr3 F5 Ba1 . 2 120.4(4)
Zr3 F5 Ba4 . 2 114.9(4)
Ba1 F5 Ba4 2 2 118.6(3)
Zr3 F6 Y . 3_556 101.6(2)
Zr3 F6 Ba1 . 2_545 109.7(3)
Y F6 Ba1 3_556 2_545 117.7(3)
Zr3 F6 Ba1 . 2 98.0(2)
Y F6 Ba1 3_556 2 97.2(2)
Ba1 F6 Ba1 2_545 2 128.29(18)
Zr3 F7 Ba2 . 3 102.33(19)
Zr3 F7 Ba4 . 2 106.7(3)
Ba2 F7 Ba4 3 2 110.2(3)
Zr3 F7 Ba4 . 2_545 98.2(3)
Ba2 F7 Ba4 3 2_545 102.6(3)
Ba4 F7 Ba4 2 2_545 132.72(18)
Zr2 F8 Ba3 . 2_545 117.0(3)
Zr2 F8 Ba1 . 2_545 112.4(3)
Ba3 F8 Ba1 2_545 2_545 112.8(2)
Zr2 F9 Ba4 . 1_556 110.1(2)
Zr2 F9 Ba2 . 4_556 114.3(3)
Ba4 F9 Ba2 1_556 4_556 112.2(2)
Zr2 F10 Ba3 . 2 133.8(4)
Zr2 F10 Ba1 . 2 111.5(3)
Ba3 F10 Ba1 2 2 112.4(2)
Zr1 F11 Y . 4_546 111.9(2)
Zr1 F11 Ba3 . 3_455 110.2(2)
Y F11 Ba3 4_546 3_455 137.2(2)
Zr1 F12 Y . 4_546 113.1(2)
Zr1 F12 Ba1 . . 101.0(2)
Y F12 Ba1 4_546 . 110.3(2)
Zr2 F13 Y . . 113.3(3)
Zr2 F13 Ba2 . 4_556 110.2(2)
Y F13 Ba2 . 4_556 116.3(2)
Zr3 F14 Ba2 . 2 125.1(3)
Zr3 F14 Ba2 . 3 110.4(3)
Ba2 F14 Ba2 2 3 124.3(2)
Zr1 F15 Y . 4_556 111.5(2)
Zr1 F15 Ba3 . 2 101.7(2)
Y F15 Ba3 4_556 2 137.9(3)
Zr2 F16 Ba1 . 2 114.2(2)
Zr2 F16 Ba4 . 1_556 110.5(2)
Ba1 F16 Ba4 2 1_556 122.5(2)
Zr1 F17 Y . 4_556 115.9(3)
Zr1 F17 Ba1 . . 103.7(2)
Y F17 Ba1 4_556 . 121.4(2)
Zr2 F18 Y . . 112.3(3)
Zr2 F18 Ba3 . 2_545 110.1(3)
Y F18 Ba3 . 2_545 128.5(3)
Zr3 F19 Y . 3_556 103.7(2)
Zr3 F19 Ba2 . 2_545 115.7(2)
Y F19 Ba2 3_556 2_545 139.9(3)
Zr2 F20 Ba2 . 4_546 116.0(3)
Zr2 F20 Ba1 . 2_545 100.1(2)
Ba2 F20 Ba1 4_546 2_545 143.2(2)
Zr3 F21 Ba2 . 2_545 115.6(3)
Zr3 F21 Ba2 . 3 97.5(2)
Ba2 F21 Ba2 2_545 3 106.9(2)
Zr3 F21 Ba4 . 2_545 96.7(2)
Ba2 F21 Ba4 2_545 2_545 135.7(2)
Ba2 F21 Ba4 3 2_545 97.26(18)
Zr1 F22 Ba4 . 2 114.9(2)
Zr1 F22 Ba1 . . 110.0(2)
Ba4 F22 Ba1 2 . 129.4(2)
Zr3 F23 Y . 3_556 98.6(2)
Zr3 F23 Ba2 . 2 104.8(2)
Y F23 Ba2 3_556 2 114.7(2)
Zr3 F23 Ba1 . 2 97.1(2)
Y F23 Ba1 3_556 2 100.4(2)
Ba2 F23 Ba1 2 2 134.6(2)

loop_
_geom_bond_atom_site_label_1
_geom_bond_atom_site_label_2
_geom_bond_site_symmetry_2
_geom_bond_distance
_geom_bond_publ_flag
Ba1 F5 2_544 2.660(8) y
Ba1 F22 . 2.726(6) y
Ba1 F2 2_554 2.740(8) y
Ba1 F8 2_554 2.772(8) y
Ba1 F16 2_544 2.776(6) y
Ba1 F6 2_554 2.814(7) y
Ba1 F10 2_544 2.836(8) y
Ba1 F17 . 2.839(6) y
Ba1 F12 . 2.864(6) y
Ba1 F20 2_554 3.104(7) y
Ba1 F23 2_544 3.102(6) y
Ba1 F6 2_544 3.181(7) y
Ba2 F14 2_544 2.572(7) y
Ba2 F14 3_455 2.656(7) y
Ba2 F19 2_554 2.680(6) y
Ba2 F20 4_556 2.724(6) y
Ba2 F21 2_554 2.753(6) y
Ba2 F9 4_546 2.761(7) y
Ba2 F7 3_455 2.823(5) y
Ba2 F13 4_546 2.843(6) y
Ba2 F23 2_544 2.879(6) y
Ba2 F21 3_455 2.996(7) y
Ba2 Zr3 3_455 3.8689(15) y
Ba2 Zr2 4_556 4.0580(16) y
Ba3 F4 2_544 2.664(8) y
Ba3 F11 3 2.692(6) y
Ba3 F10 2_544 2.696(8) y
Ba3 F3 2_554 2.703(8) y
Ba3 F8 2_554 2.748(8) y
Ba3 F1 2_554 2.810(8) y
Ba3 F1 3 2.850(5) y
Ba3 F18 2_554 2.862(6) y
Ba3 F15 2_544 2.871(6) y
Ba3 F1 2_544 2.984(8) y
Ba3 Zr1 2_544 3.9031(16) y
Ba3 Zr1 2_554 3.9206(16) y
Ba4 F2 2_554 2.634(8) y
Ba4 F4 2_544 2.719(8) y
Ba4 F5 2_544 2.720(9) y
Ba4 F22 2_544 2.725(6) y
Ba4 F3 2_554 2.739(8) y
Ba4 F9 1_554 2.761(5) y
Ba4 F16 1_554 2.795(6) y
Ba4 F7 2_544 2.848(9) y
Ba4 F7 2_554 3.043(10) y
Ba4 F21 2_554 3.108(7) y
Ba4 Zr3 2_554 3.9423(16) y
Ba4 Zr2 1_554 3.9753(16) y
Y F17 4_546 2.245(6) y
Y F12 4_556 2.234(6) y
Y F19 3_456 2.264(6) y
Y F13 . 2.320(6) y
Y F23 3_456 2.328(6) y
Y F11 4_556 2.334(6) y
Y F18 . 2.349(6) y
Y F15 4_546 2.354(6) y
Y F6 3_456 2.370(5) y
Y Zr3 3_456 3.4848(17) y
Y Zr2 . 3.6889(19) y
Y Zr1 4_546 3.7043(18) y
Zr1 F3 . 2.002(8) y
Zr1 F4 . 2.042(8) y
Zr1 F22 . 2.048(6) y
Zr1 F15 . 2.126(6) y
Zr1 F17 . 2.125(6) y
Zr1 F11 . 2.130(6) y
Zr1 F1 . 2.134(4) y
Zr1 F12 . 2.201(6) y
Zr2 F16 . 2.012(5) y
Zr2 F8 . 2.020(8) y
Zr2 F10 . 2.022(7) y
Zr2 F20 . 2.041(6) y
Zr2 F9 . 2.063(5) y
Zr2 F18 . 2.089(6) y
Zr2 F13 . 2.093(6) y
Zr3 F5 . 2.007(7) y
Zr3 F2 . 2.025(7) y
Zr3 F14 . 2.035(6) y
Zr3 F21 . 2.089(6) y
Zr3 F7 . 2.110(5) y
Zr3 F6 . 2.123(5) y
Zr3 F19 . 2.166(6) y
Zr3 F23 . 2.268(6) y

_cod_database_fobs_code 2021787
